data_2218796
loop_
_publ_author_name
'Zhao, Yu-Yuan'
'Zhao, Hong'
'Wang, Wen-Xiang'
'Xiao, Jie'

_publ_section_title 4-[(<i>E</i>)-(3-Methyl-5-thioxo-4,5-dihydro-1<i>H</i>-1,2,4-triazol-4-yl)iminomethyl]benzonitrile
_journal_coeditor_code RN2041
_journal_issue 7
_journal_name_full 'Acta Crystallographica Section E'
_journal_page_first o1273
_journal_paper_doi 10.1107/S1600536808017613
_journal_volume 64
_journal_year 2008
_chemical_formula_iupac 'C11 H9 N5 S'
_chemical_formula_moiety 'C11 H9 N5 S'
_chemical_formula_sum 'C11 H9 N5 S'
_chemical_formula_weight 243.29
_chemical_name_systematic
;
4-[(E)-(3-Methyl-5-thioxo-4,5-dihydro-1<i>H</i>-1,2,4-triazol-4-
yl)iminomethyl]benzonitrile
;
_space_group_IT_number 2
_symmetry_cell_setting triclinic
_symmetry_space_group_name_Hall '-P 1'
_symmetry_space_group_name_H-M 'P -1'
_atom_sites_solution_hydrogens geom
_atom_sites_solution_primary direct
_atom_sites_solution_secondary difmap
_audit_creation_method SHELXL-97
_cell_angle_alpha 90.262(7)
_cell_angle_beta 94.328(14)
_cell_angle_gamma 104.713(17)
_cell_formula_units_Z 2
_cell_length_a 6.975(2)
_cell_length_b 7.682(2)
_cell_length_c 11.412(2)
_cell_measurement_reflns_used 1492
_cell_measurement_temperature 293(2)
_cell_measurement_theta_max 27.4256
_cell_measurement_theta_min 3.0290
_cell_volume 589.6(3)
_computing_cell_refinement 'CrystalClear (Rigaku, 2005)'
_computing_data_collection 'CrystalClear (Rigaku, 2005)'
_computing_data_reduction 'CrystalClear (Rigaku, 2005)'
_computing_molecular_graphics 'SHELXTL (Sheldrick, 2008)'
_computing_publication_material 'SHELXTL (Sheldrick, 2008)'
_computing_structure_refinement 'SHELXL97 (Sheldrick, 2008)'
_computing_structure_solution 'SHELXS97 (Sheldrick, 2008)'
_diffrn_ambient_temperature 293(2)
_diffrn_detector_area_resol_mean 13.6612
_diffrn_measured_fraction_theta_full 0.990
_diffrn_measured_fraction_theta_max 0.990
_diffrn_measurement_device_type 'Rigaku Mercury2'
_diffrn_measurement_method CCD_Profile_fitting
_diffrn_radiation_monochromator graphite
_diffrn_radiation_source 'fine-focus sealed tube'
_diffrn_radiation_type MoK\a
_diffrn_radiation_wavelength 0.71073
_diffrn_reflns_av_R_equivalents 0.0217
_diffrn_reflns_av_sigmaI/netI 0.0284
_diffrn_reflns_limit_h_max 9
_diffrn_reflns_limit_h_min -9
_diffrn_reflns_limit_k_max 9
_diffrn_reflns_limit_k_min -9
_diffrn_reflns_limit_l_max 14
_diffrn_reflns_limit_l_min -14
_diffrn_reflns_number 5954
_diffrn_reflns_theta_full 27.45
_diffrn_reflns_theta_max 27.45
_diffrn_reflns_theta_min 3.24
_exptl_absorpt_coefficient_mu 0.259
_exptl_absorpt_correction_T_max 0.9014
_exptl_absorpt_correction_T_min 0.8537
_exptl_absorpt_correction_type multi-scan
_exptl_absorpt_process_details '(CrystalClear; Rigaku, 2005)'
_exptl_crystal_colour Colorless
_exptl_crystal_density_diffrn 1.371
_exptl_crystal_density_method 'not measured'
_exptl_crystal_description Block
_exptl_crystal_F_000 252
_exptl_crystal_size_max 0.70
_exptl_crystal_size_mid 0.50
_exptl_crystal_size_min 0.50
_refine_diff_density_max 0.181
_refine_diff_density_min -0.205
_refine_ls_extinction_method none
_refine_ls_goodness_of_fit_ref 1.052
_refine_ls_hydrogen_treatment constr
_refine_ls_matrix_type full
_refine_ls_number_parameters 155
_refine_ls_number_reflns 2659
_refine_ls_number_restraints 0
_refine_ls_restrained_S_all 1.052
_refine_ls_R_factor_all 0.0534
_refine_ls_R_factor_gt 0.0425
_refine_ls_shift/su_max 0.002
_refine_ls_shift/su_mean 0.000
_refine_ls_structure_factor_coef Fsqd
_refine_ls_weighting_details 'calc w=1/[\s^2^(Fo^2^)+(0.0532P)^2^+0.1343P] where P=(Fo^2^+2Fc^2^)/3'
_refine_ls_weighting_scheme calc
_refine_ls_wR_factor_gt 0.1084
_refine_ls_wR_factor_ref 0.1153
_reflns_number_gt 2178
_reflns_number_total 2659
_reflns_threshold_expression I>2\s(I)
_cod_data_source_file rn2041.cif
_cod_data_source_block I
_cod_depositor_comments
;
The following automatic conversions were performed:
'_exptl_absorpt_correction_type' value 'Multi-scan' changed to
'multi-scan' according to
'/home/saulius/struct/CIF-dictionaries/cif_core.dic' dictionary named
'cif_core.dic' version 2.4.1 from 2010-06-29.

Automatic conversion script
Id: cif_fix_enum 1527 2010-12-29 10:47:43Z saulius 

The following automatic conversions were performed:

'_exptl_absorpt_correction_type' value 'Multi-scan' changed to
'multi-scan' according to
/home/saulius/struct/CIF-dictionaries/cif_core.dic dictionary named
'cif_core.dic' version 2.4.1 from 2010-06-29.

Automatic conversion script
Id: cif_fix_values 1715 2011-07-08 13:25:40Z adriana 
;
_cod_original_cell_volume 589.5(3)
_cod_database_code 2218796
_cod_database_fobs_code 2218796

loop_
_symmetry_equiv_pos_as_xyz
'x, y, z'
'-x, -y, -z'

loop_
_atom_site_type_symbol
_atom_site_label
_atom_site_fract_x
_atom_site_fract_y
_atom_site_fract_z
_atom_site_U_iso_or_equiv
_atom_site_adp_type
_atom_site_calc_flag
_atom_site_refinement_flags
_atom_site_occupancy
C C1 0.2635(2) 1.3033(2) 0.27180(13) 0.0379(3) Uani d . 1
C C2 0.1665(3) 1.0264(2) 0.18636(14) 0.0439(4) Uani d . 1
C C3 0.1029(4) 0.8280(3) 0.17603(17) 0.0617(5) Uani d . 1
H H3A 0.0629 0.7922 0.0953 0.093 Uiso calc R 1
H H3B -0.0070 0.7840 0.2230 0.093 Uiso calc R 1
H H3C 0.2115 0.7789 0.2030 0.093 Uiso calc R 1
C C4 0.2745(2) 1.1001(2) 0.49268(13) 0.0400(4) Uani d . 1
H H4 0.3196 1.2248 0.4992 0.048 Uiso calc R 1
C C5 0.2738(2) 0.9871(2) 0.59672(13) 0.0371(3) Uani d . 1
C C6 0.3299(3) 1.0685(2) 0.70682(14) 0.0487(4) Uani d . 1
H H6 0.3678 1.1934 0.7142 0.058 Uiso calc R 1
C C7 0.3300(3) 0.9654(3) 0.80588(15) 0.0539(5) Uani d . 1
H H7 0.3652 1.0206 0.8798 0.065 Uiso calc R 1
C C8 0.2773(3) 0.7799(2) 0.79417(15) 0.0476(4) Uani d . 1
C C9 0.2227(3) 0.6970(2) 0.68453(16) 0.0514(4) Uani d . 1
H H9 0.1879 0.5721 0.6772 0.062 Uiso calc R 1
C C10 0.2200(3) 0.8001(2) 0.58632(15) 0.0461(4) Uani d . 1
H H10 0.1821 0.7445 0.5127 0.055 Uiso calc R 1
C C11 0.2800(3) 0.6704(3) 0.89609(17) 0.0601(5) Uani d . 1
N N1 0.21505(19) 1.11995(17) 0.29285(10) 0.0362(3) Uani d . 1
N N2 0.1847(2) 1.1369(2) 0.10000(12) 0.0524(4) Uani d . 1
N N3 0.2429(2) 1.3038(2) 0.15394(12) 0.0485(4) Uani d . 1
H H3D 0.2647 1.4017 0.1151 0.058 Uiso calc R 1
N N4 0.2117(2) 1.02188(17) 0.39419(11) 0.0385(3) Uani d . 1
N N5 0.2817(3) 0.5822(3) 0.97577(16) 0.0811(6) Uani d . 1
S S1 0.32744(8) 1.48037(6) 0.36283(4) 0.05691(18) Uani d . 1

loop_
_atom_site_aniso_label
_atom_site_aniso_U_11
_atom_site_aniso_U_22
_atom_site_aniso_U_33
_atom_site_aniso_U_12
_atom_site_aniso_U_13
_atom_site_aniso_U_23
C1 0.0412(8) 0.0381(8) 0.0336(8) 0.0090(6) 0.0012(6) 0.0115(6)
C2 0.0541(10) 0.0461(9) 0.0328(8) 0.0162(7) -0.0013(7) 0.0027(6)
C3 0.0905(15) 0.0456(10) 0.0494(11) 0.0217(10) -0.0072(10) -0.0044(8)
C4 0.0457(9) 0.0390(8) 0.0350(8) 0.0100(7) 0.0031(6) 0.0111(6)
C5 0.0366(8) 0.0433(8) 0.0325(7) 0.0115(6) 0.0048(6) 0.0131(6)
C6 0.0612(11) 0.0433(9) 0.0377(8) 0.0070(8) 0.0003(7) 0.0109(7)
C7 0.0647(11) 0.0623(11) 0.0325(8) 0.0130(9) 0.0007(7) 0.0134(8)
C8 0.0463(9) 0.0592(11) 0.0412(9) 0.0186(8) 0.0096(7) 0.0259(8)
C9 0.0628(11) 0.0426(9) 0.0525(10) 0.0180(8) 0.0112(8) 0.0191(8)
C10 0.0576(10) 0.0443(9) 0.0382(9) 0.0160(8) 0.0048(7) 0.0102(7)
C11 0.0646(12) 0.0709(13) 0.0517(11) 0.0264(10) 0.0144(9) 0.0305(10)
N1 0.0438(7) 0.0370(7) 0.0279(6) 0.0105(5) 0.0016(5) 0.0089(5)
N2 0.0719(10) 0.0542(9) 0.0308(7) 0.0172(8) -0.0013(6) 0.0065(6)
N3 0.0652(9) 0.0451(8) 0.0328(7) 0.0103(7) 0.0016(6) 0.0154(6)
N4 0.0465(7) 0.0389(7) 0.0312(6) 0.0125(6) 0.0041(5) 0.0136(5)
N5 0.1056(16) 0.0881(14) 0.0603(11) 0.0394(12) 0.0213(10) 0.0456(10)
S1 0.0794(4) 0.0363(2) 0.0488(3) 0.0070(2) -0.0080(2) 0.00552(19)

loop_
_atom_type_symbol
_atom_type_description
_atom_type_scat_dispersion_real
_atom_type_scat_dispersion_imag
_atom_type_scat_source
C C 0.0033 0.0016 'International Tables Vol C Tables 4.2.6.8 and 6.1.1.4'
H H 0.0000 0.0000 'International Tables Vol C Tables 4.2.6.8 and 6.1.1.4'
N N 0.0061 0.0033 'International Tables Vol C Tables 4.2.6.8 and 6.1.1.4'
S S 0.1246 0.1234 'International Tables Vol C Tables 4.2.6.8 and 6.1.1.4'

loop_
_geom_angle_atom_site_label_1
_geom_angle_atom_site_label_2
_geom_angle_atom_site_label_3
_geom_angle
N3 C1 N1 101.52(13)
N3 C1 S1 127.16(12)
N1 C1 S1 131.32(11)
N2 C2 N1 110.55(15)
N2 C2 C3 126.08(16)
N1 C2 C3 123.37(15)
C2 C3 H3A 109.5
C2 C3 H3B 109.5
H3A C3 H3B 109.5
C2 C3 H3C 109.5
H3A C3 H3C 109.5
H3B C3 H3C 109.5
N4 C4 C5 117.83(15)
N4 C4 H4 121.1
C5 C4 H4 121.1
C6 C5 C10 119.33(14)
C6 C5 C4 119.41(15)
C10 C5 C4 121.26(14)
C7 C6 C5 120.52(17)
C7 C6 H6 119.7
C5 C6 H6 119.7
C8 C7 C6 119.51(17)
C8 C7 H7 120.2
C6 C7 H7 120.2
C7 C8 C9 120.50(15)
C7 C8 C11 120.31(18)
C9 C8 C11 119.20(18)
C10 C9 C8 119.79(17)
C10 C9 H9 120.1
C8 C9 H9 120.1
C9 C10 C5 120.33(16)
C9 C10 H10 119.8
C5 C10 H10 119.8
N5 C11 C8 179.2(2)
N4 N1 C2 118.04(13)
N4 N1 C1 133.14(13)
C2 N1 C1 108.80(13)
C2 N2 N3 104.07(13)
C1 N3 N2 115.04(13)
C1 N3 H3D 122.5
N2 N3 H3D 122.5
C4 N4 N1 120.55(13)

loop_
_geom_bond_atom_site_label_1
_geom_bond_atom_site_label_2
_geom_bond_distance
C1 N3 1.3420(19)
C1 N1 1.3887(19)
C1 S1 1.6546(17)
C2 N2 1.296(2)
C2 N1 1.384(2)
C2 C3 1.477(2)
C3 H3A 0.9600
C3 H3B 0.9600
C3 H3C 0.9600
C4 N4 1.266(2)
C4 C5 1.4735(19)
C4 H4 0.9300
C5 C6 1.384(2)
C5 C10 1.391(2)
C6 C7 1.383(2)
C6 H6 0.9300
C7 C8 1.382(3)
C7 H7 0.9300
C8 C9 1.383(3)
C8 C11 1.440(2)
C9 C10 1.377(2)
C9 H9 0.9300
C10 H10 0.9300
C11 N5 1.137(2)
N1 N4 1.3815(16)
N2 N3 1.371(2)
N3 H3D 0.8600

loop_
_geom_hbond_atom_site_label_D
_geom_hbond_atom_site_label_H
_geom_hbond_atom_site_label_A
_geom_hbond_site_symmetry_A
_geom_hbond_distance_DH
_geom_hbond_distance_HA
_geom_hbond_distance_DA
_geom_hbond_angle_DHA
N3 H3D N5 1_564 0.86 2.11 2.934(2) 161.7

loop_
_geom_torsion_atom_site_label_1
_geom_torsion_atom_site_label_2
_geom_torsion_atom_site_label_3
_geom_torsion_atom_site_label_4
_geom_torsion
N4 C4 C5 C6 -176.05(15)
N4 C4 C5 C10 4.7(2)
C10 C5 C6 C7 -0.9(3)
C4 C5 C6 C7 179.80(16)
C5 C6 C7 C8 1.3(3)
C6 C7 C8 C9 -0.7(3)
C6 C7 C8 C11 178.86(17)
C7 C8 C9 C10 -0.3(3)
C11 C8 C9 C10 -179.81(17)
C8 C9 C10 C5 0.6(3)
C6 C5 C10 C9 -0.1(3)
C4 C5 C10 C9 179.22(16)
C7 C8 C11 N5 -18E1(10)
C9 C8 C11 N5 4(17)
N2 C2 N1 N4 -177.30(14)
C3 C2 N1 N4 2.8(2)
N2 C2 N1 C1 1.31(19)
C3 C2 N1 C1 -178.55(17)
N3 C1 N1 N4 177.34(15)
S1 C1 N1 N4 -3.4(3)
N3 C1 N1 C2 -0.99(17)
S1 C1 N1 C2 178.25(13)
N1 C2 N2 N3 -0.99(19)
C3 C2 N2 N3 178.87(18)
N1 C1 N3 N2 0.42(19)
S1 C1 N3 N2 -178.87(13)
C2 N2 N3 C1 0.3(2)
C5 C4 N4 N1 -177.73(12)
C2 N1 N4 C4 172.61(15)
C1 N1 N4 C4 -5.6(2)

loop_
_cod_related_entry_id
_cod_related_entry_database
_cod_related_entry_code
1 ChemSpider 30655536
